data_7155939
loop_
_publ_author_name
'Li, Wenjun'
'Yuan, Huijun'
'Gao, Hua'
'Liu, Kun'
'Liu, Zhantao'
'Wang, Jian'

_publ_section_title
;
 Cycloadduct formation of \a,\b-unsaturated ester with azide catalyzed by
 NHC systems
;
_journal_name_full 'Org. Biomol. Chem.'
_journal_paper_doi 10.1039/C7OB02469J
_journal_year 2017
_chemical_formula_sum 'C20 H15 N3 O2'
_chemical_formula_weight 329.35
_chemical_name_systematic
; 
 ? 
;
_space_group_crystal_system orthorhombic
_space_group_IT_number 29
_space_group_name_Hall 'P 2c -2ac'
_space_group_name_H-M_alt 'P c a 21'
_symmetry_space_group_name_Hall 'P 2c -2ac'
_symmetry_space_group_name_H-M 'P c a 21'
_atom_sites_solution_hydrogens geom
_audit_block_doi 10.5517/cc12zjn7
_audit_creation_method SHELXL-2013
_audit_update_record
;
2014-07-06 deposited with the CCDC.
2017-10-23 downloaded from the CCDC.
;
_cell_angle_alpha 90
_cell_angle_beta 90
_cell_angle_gamma 90
_cell_formula_units_Z 8
_cell_length_a 18.9625(10)
_cell_length_b 8.7607(5)
_cell_length_c 19.5836(10)
_cell_measurement_reflns_used 9082
_cell_measurement_temperature 100(2)
_cell_measurement_theta_max 27.43
_cell_measurement_theta_min 2.39
_cell_volume 3253.3(3)
_computing_cell_refinement 'Bruker SAINT'
_computing_data_collection 'Bruker APEX2'
_computing_data_reduction 'Bruker SAINT'
_computing_molecular_graphics 'Bruker SHELXTL'
_computing_publication_material 'Bruker SHELXTL'
_computing_structure_refinement 'SHELXL-2013 (Sheldrick, 2013)'
_computing_structure_solution 'SHELXS-97 (Sheldrick 2008)'
_diffrn_ambient_temperature 100(2)
_diffrn_measured_fraction_theta_full 0.999
_diffrn_measured_fraction_theta_max 0.999
_diffrn_measurement_device_type 'Bruker D8 Venture'
_diffrn_measurement_method '\f and \w scans'
_diffrn_radiation_type MoK\a
_diffrn_radiation_wavelength 0.71073
_diffrn_reflns_av_R_equivalents 0.0533
_diffrn_reflns_av_unetI/netI 0.0533
_diffrn_reflns_Laue_measured_fraction_full 0.999
_diffrn_reflns_Laue_measured_fraction_max 0.999
_diffrn_reflns_limit_h_max 23
_diffrn_reflns_limit_h_min -22
_diffrn_reflns_limit_k_max 10
_diffrn_reflns_limit_k_min -10
_diffrn_reflns_limit_l_max 23
_diffrn_reflns_limit_l_min -23
_diffrn_reflns_number 25449
_diffrn_reflns_point_group_measured_fraction_full 0.988
_diffrn_reflns_point_group_measured_fraction_max 0.985
_diffrn_reflns_theta_full 25.242
_diffrn_reflns_theta_max 25.678
_diffrn_reflns_theta_min 2.148
_diffrn_source 'Sealed Microfocusing Source'
_exptl_absorpt_coefficient_mu 0.089
_exptl_absorpt_correction_T_max 0.7457
_exptl_absorpt_correction_T_min 0.6516
_exptl_absorpt_correction_type multi-scan
_exptl_absorpt_process_details 'Sadabs,(Sheldrick 2012)'
_exptl_crystal_colour Colourless
_exptl_crystal_density_diffrn 1.345
_exptl_crystal_density_meas ?
_exptl_crystal_description Block
_exptl_crystal_F_000 1376
_exptl_crystal_size_max 0.501
_exptl_crystal_size_mid 0.297
_exptl_crystal_size_min 0.150
_refine_diff_density_max 1.267
_refine_diff_density_min -0.464
_refine_diff_density_rms 0.124
_refine_ls_abs_structure_details
; 
 Flack x determined using 1979 quotients [(I+)-(I-)]/[(I+)+(I-)] 
 (Parsons and Flack (2004), Acta Cryst. A60, s61). 
;
_refine_ls_abs_structure_Flack 1.4(10)
_refine_ls_extinction_method none
_refine_ls_goodness_of_fit_ref 1.077
_refine_ls_hydrogen_treatment constr
_refine_ls_matrix_type full
_refine_ls_number_parameters 453
_refine_ls_number_reflns 6090
_refine_ls_number_restraints 1
_refine_ls_restrained_S_all 1.077
_refine_ls_R_factor_all 0.1250
_refine_ls_R_factor_gt 0.1052
_refine_ls_shift/su_max 0.001
_refine_ls_shift/su_mean 0.000
_refine_ls_structure_factor_coef Fsqd
_refine_ls_weighting_details 'w=1/[\s^2^(Fo^2^)+(0.1753P)^2^+4.1887P] where P=(Fo^2^+2Fc^2^)/3'
_refine_ls_weighting_scheme calc
_refine_ls_wR_factor_gt 0.2594
_refine_ls_wR_factor_ref 0.2808
_reflns_Friedel_coverage 0.911
_reflns_Friedel_fraction_full 0.977
_reflns_Friedel_fraction_max 0.971
_reflns_number_gt 4862
_reflns_number_total 6090
_reflns_threshold_expression 'I > 2\s(I)'
_cod_data_source_file c7ob02469j2.cif
_cod_data_source_block D700
_cod_depositor_comments
;
The following automatic conversions were performed:

'_exptl_absorpt_correction_type' value 'Multi-scan' changed to
'multi-scan' according to
/home/data/users/saulius/crontab/automatic-downloads/rss-feeds/RSC/lib/dictionaries/cif_core.dic
dictionary named 'cif_core.dic' version 2.4.2 from 2011-04-26.

'_exptl_crystal_density_meas' value 'Not Measured' was changed to '?'
- the value is perceived as not measured.

Automatic conversion script
Id: cif_fix_values 4973 2017-02-22 13:04:09Z antanas 
;
_cod_database_code 7155939
_shelx_space_group_comment
; 
The symmetry employed for this shelxl refinement is uniquely defined 
by the following loop, which should always be used as a source of 
symmetry information in preference to the above space-group names. 
They are only intended as comments. 
;
_shelx_estimated_absorpt_t_min 0.957
_shelx_estimated_absorpt_t_max 0.987
_shelxl_version_number 2013-4

loop_
_space_group_symop_operation_xyz
'x, y, z'
'-x, -y, z+1/2'
'-x+1/2, y, z+1/2'
'x+1/2, -y, z'

loop_
_atom_site_label
_atom_site_type_symbol
_atom_site_fract_x
_atom_site_fract_y
_atom_site_fract_z
_atom_site_U_iso_or_equiv
_atom_site_adp_type
_atom_site_occupancy
_atom_site_site_symmetry_order
_atom_site_calc_flag
_atom_site_refinement_flags_posn
_atom_site_refinement_flags_adp
O1 O 0.2093(3) 1.0157(8) 0.4749(3) 0.0457(18) Uani 1 1 d . .
O2 O 0.2765(3) 1.1338(7) 0.3963(3) 0.0376(14) Uani 1 1 d . .
O3 O 0.0415(4) 0.4968(8) 0.1603(4) 0.0501(19) Uani 1 1 d . .
O4 O -0.0253(3) 0.3760(7) 0.2371(3) 0.0383(14) Uani 1 1 d . .
N1 N 0.0691(4) 1.0192(7) 0.3082(4) 0.0282(16) Uani 1 1 d . .
N2 N 0.1159(3) 1.0816(8) 0.2643(4) 0.0325(15) Uani 1 1 d . .
N3 N 0.1739(3) 1.1058(8) 0.2990(3) 0.0323(15) Uani 1 1 d . .
N4 N 0.1806(3) 0.4962(6) 0.3289(3) 0.0168(13) Uani 1 1 d . .
N5 N 0.1313(3) 0.4354(8) 0.3724(3) 0.0335(15) Uani 1 1 d . .
N6 N 0.0744(3) 0.4085(7) 0.3364(3) 0.0284(13) Uani 1 1 d . .
C1 C 0.1640(4) 1.0617(8) 0.3648(4) 0.0234(15) Uani 1 1 d . .
C2 C 0.0975(5) 1.0029(9) 0.3708(5) 0.031(2) Uani 1 1 d . .
C3 C 0.0581(4) 0.9194(10) 0.4249(4) 0.038(2) Uani 1 1 d . .
C4 C 0.0528(5) 0.7630(10) 0.4222(6) 0.049(2) Uani 1 1 d . .
H4 H 0.0746 0.7125 0.3848 0.059 Uiso 1 1 calc R U
C5 C 0.0179(5) 0.6727(11) 0.4701(5) 0.046(2) Uani 1 1 d . .
H5 H 0.0167 0.5647 0.4660 0.055 Uiso 1 1 calc R U
C6 C -0.0171(7) 0.7521(13) 0.5276(8) 0.083(5) Uani 1 1 d . .
H6 H -0.0407 0.6962 0.5624 0.100 Uiso 1 1 calc R U
C7 C -0.0145(5) 0.9159(11) 0.5293(4) 0.0369(19) Uani 1 1 d . .
C8 C 0.0252(5) 0.9956(12) 0.4765(5) 0.048(3) Uani 1 1 d . .
C9 C 0.0286(4) 1.1621(9) 0.4822(4) 0.0337(17) Uani 1 1 d . .
H9 H 0.0556 1.2224 0.4515 0.040 Uiso 1 1 calc R U
C10 C -0.0109(6) 1.2284(13) 0.5362(5) 0.052(2) Uani 1 1 d . .
H10 H -0.0103 1.3362 0.5411 0.062 Uiso 1 1 calc R U
C11 C -0.0485(7) 1.147(2) 0.5802(6) 0.080(4) Uani 1 1 d . .
H11 H -0.0759 1.1959 0.6143 0.096 Uiso 1 1 calc R U
C12 C -0.0474(6) 0.9940(18) 0.5759(7) 0.068(4) Uani 1 1 d . .
H12 H -0.0727 0.9384 0.6097 0.081 Uiso 1 1 calc R U
C13 C -0.0026(4) 0.9816(9) 0.2860(5) 0.0288(17) Uani 1 1 d . .
C14 C -0.0569(4) 1.0690(10) 0.3084(5) 0.0371(18) Uani 1 1 d . .
H14 H -0.0494 1.1549 0.3371 0.045 Uiso 1 1 calc R U
C15 C -0.1241(4) 1.0271(13) 0.2871(6) 0.046(2) Uani 1 1 d . .
H15 H -0.1635 1.0829 0.3037 0.055 Uiso 1 1 calc R U
C16 C -0.1356(4) 0.9090(10) 0.2434(5) 0.048(2) Uani 1 1 d . .
H16 H -0.1820 0.8849 0.2288 0.057 Uiso 1 1 calc R U
C17 C -0.0787(5) 0.8245(11) 0.2206(6) 0.053(3) Uani 1 1 d . .
H17 H -0.0857 0.7426 0.1895 0.064 Uiso 1 1 calc R U
C18 C -0.0108(4) 0.8604(10) 0.2435(5) 0.042(2) Uani 1 1 d . .
H18 H 0.0287 0.8013 0.2296 0.050 Uiso 1 1 calc R U
C19 C 0.2180(4) 1.0689(8) 0.4188(4) 0.0295(16) Uani 1 1 d . .
C20 C 0.3339(4) 1.1455(12) 0.4439(5) 0.044(2) Uani 1 1 d . .
H20A H 0.3441 1.0446 0.4631 0.067 Uiso 1 1 calc R U
H20B H 0.3210 1.2159 0.4807 0.067 Uiso 1 1 calc R U
H20C H 0.3759 1.1841 0.4202 0.067 Uiso 1 1 calc R U
C21 C 0.0861(4) 0.4559(8) 0.2710(4) 0.0248(15) Uani 1 1 d . .
C22 C 0.1541(4) 0.5106(8) 0.2662(5) 0.0271(19) Uani 1 1 d . .
C23 C 0.1916(4) 0.5977(9) 0.2121(5) 0.0377(19) Uani 1 1 d . .
C24 C 0.1967(4) 0.7534(9) 0.2129(5) 0.042(2) Uani 1 1 d . .
H24 H 0.1742 0.8039 0.2499 0.050 Uiso 1 1 calc R U
C25 C 0.2307(5) 0.8465(11) 0.1659(5) 0.045(2) Uani 1 1 d . .
H25 H 0.2328 0.9545 0.1694 0.054 Uiso 1 1 calc R U
C26 C 0.2617(5) 0.7630(14) 0.1127(5) 0.052(3) Uani 1 1 d . .
H26 H 0.2831 0.8193 0.0768 0.062 Uiso 1 1 calc R U
C27 C 0.2638(4) 0.6033(9) 0.1081(4) 0.0303(17) Uani 1 1 d . .
C28 C 0.2259(4) 0.5206(12) 0.1588(5) 0.039(2) Uani 1 1 d . .
C29 C 0.2248(4) 0.3538(11) 0.1561(4) 0.041(2) Uani 1 1 d . .
H29 H 0.2005 0.2940 0.1890 0.049 Uiso 1 1 calc R U
C30 C 0.2600(4) 0.2915(12) 0.1045(4) 0.040(2) Uani 1 1 d . .
H30 H 0.2583 0.1834 0.1009 0.048 Uiso 1 1 calc R U
C31 C 0.2998(6) 0.3699(15) 0.0541(5) 0.061(3) Uani 1 1 d . .
H31 H 0.3252 0.3152 0.0202 0.073 Uiso 1 1 calc R U
C32 C 0.3008(5) 0.5190(16) 0.0553(5) 0.054(3) Uani 1 1 d . .
H32 H 0.3261 0.5731 0.0211 0.065 Uiso 1 1 calc R U
C33 C 0.2486(4) 0.5308(9) 0.3534(4) 0.0267(16) Uani 1 1 d . .
C34 C 0.2574(5) 0.6465(9) 0.4021(5) 0.0375(19) Uani 1 1 d . .
H34 H 0.2177 0.7014 0.4186 0.045 Uiso 1 1 calc R U
C35 C 0.3239(5) 0.6799(10) 0.4257(6) 0.050(2) Uani 1 1 d . .
H35 H 0.3303 0.7577 0.4589 0.060 Uiso 1 1 calc R U
C36 C 0.3824(5) 0.5988(11) 0.4006(5) 0.048(2) Uani 1 1 d . .
H36 H 0.4282 0.6216 0.4173 0.058 Uiso 1 1 calc R U
C37 C 0.3740(5) 0.4887(11) 0.3530(6) 0.043(2) Uani 1 1 d . .
H37 H 0.4138 0.4343 0.3365 0.051 Uiso 1 1 calc R U
C38 C 0.3070(4) 0.4548(11) 0.3279(4) 0.0373(19) Uani 1 1 d . .
H38 H 0.3014 0.3796 0.2934 0.045 Uiso 1 1 calc R U
C39 C 0.0330(4) 0.4466(9) 0.2169(4) 0.0285(16) Uani 1 1 d . .
C40 C -0.0815(4) 0.3612(12) 0.1860(5) 0.045(2) Uani 1 1 d . .
H40A H -0.0734 0.2695 0.1584 0.068 Uiso 1 1 calc R U
H40B H -0.0814 0.4513 0.1563 0.068 Uiso 1 1 calc R U
H40C H -0.1272 0.3531 0.2091 0.068 Uiso 1 1 calc R U

loop_
_atom_site_aniso_label
_atom_site_aniso_U_11
_atom_site_aniso_U_22
_atom_site_aniso_U_33
_atom_site_aniso_U_23
_atom_site_aniso_U_13
_atom_site_aniso_U_12
O1 0.031(3) 0.071(4) 0.035(4) 0.017(3) -0.008(3) -0.010(3)
O2 0.026(3) 0.047(3) 0.039(3) 0.000(3) -0.004(2) -0.012(2)
O3 0.037(4) 0.070(5) 0.044(4) 0.014(3) -0.012(4) -0.016(3)
O4 0.024(3) 0.056(4) 0.035(3) 0.000(3) -0.002(2) -0.008(3)
N1 0.021(3) 0.028(3) 0.036(4) 0.000(3) -0.001(3) -0.002(2)
N2 0.024(3) 0.040(4) 0.033(3) -0.008(3) 0.004(3) -0.003(3)
N3 0.028(3) 0.038(4) 0.031(3) -0.008(3) 0.003(3) -0.001(3)
N4 0.012(3) 0.016(3) 0.023(3) 0.003(2) -0.001(3) -0.0010(18)
N5 0.026(3) 0.051(4) 0.024(3) -0.002(3) 0.007(3) -0.005(3)
N6 0.025(3) 0.036(3) 0.024(3) -0.003(3) 0.002(3) -0.006(3)
C1 0.022(3) 0.018(3) 0.031(4) -0.002(3) -0.001(3) 0.001(3)
C2 0.027(4) 0.037(5) 0.028(5) 0.011(3) -0.004(4) -0.006(3)
C3 0.028(4) 0.050(5) 0.037(5) 0.019(4) -0.006(3) -0.005(4)
C4 0.046(5) 0.028(4) 0.074(7) 0.014(4) -0.032(5) -0.009(4)
C5 0.045(5) 0.047(5) 0.046(5) 0.000(4) -0.014(4) 0.008(4)
C6 0.083(8) 0.058(7) 0.109(10) 0.047(7) -0.072(8) -0.037(6)
C7 0.036(4) 0.048(5) 0.027(4) 0.013(4) -0.010(3) -0.013(4)
C8 0.036(5) 0.075(7) 0.035(5) 0.002(5) -0.026(5) 0.007(4)
C9 0.039(4) 0.033(4) 0.029(4) -0.001(3) -0.001(3) 0.007(3)
C10 0.071(6) 0.056(6) 0.028(4) -0.005(4) 0.002(4) -0.010(5)
C11 0.069(7) 0.127(13) 0.043(6) 0.008(7) 0.000(6) -0.022(8)
C12 0.047(7) 0.110(11) 0.045(7) -0.010(6) -0.021(6) -0.010(6)
C13 0.019(4) 0.032(4) 0.035(4) 0.006(3) -0.004(3) -0.003(3)
C14 0.032(4) 0.039(5) 0.040(4) -0.002(4) -0.006(3) 0.005(3)
C15 0.019(4) 0.074(7) 0.044(6) 0.002(5) -0.008(4) -0.002(4)
C16 0.026(4) 0.050(5) 0.067(7) 0.020(5) -0.015(4) -0.011(4)
C17 0.049(5) 0.044(5) 0.068(6) -0.004(5) -0.028(5) -0.017(4)
C18 0.034(4) 0.032(4) 0.059(6) -0.007(4) -0.009(4) 0.003(3)
C19 0.022(3) 0.029(4) 0.038(4) 0.000(3) -0.001(3) 0.000(3)
C20 0.034(4) 0.061(6) 0.038(4) 0.000(4) -0.011(4) -0.012(4)
C21 0.022(3) 0.025(3) 0.027(4) 0.001(3) 0.005(3) 0.005(3)
C22 0.013(4) 0.035(4) 0.034(5) 0.010(3) -0.004(3) -0.001(3)
C23 0.025(4) 0.037(4) 0.051(5) 0.001(4) -0.016(4) 0.002(3)
C24 0.041(4) 0.024(4) 0.061(6) 0.018(4) -0.025(4) -0.004(3)
C25 0.050(5) 0.043(5) 0.043(5) 0.016(4) -0.007(4) 0.005(4)
C26 0.029(4) 0.089(8) 0.036(5) 0.017(5) 0.002(4) -0.005(5)
C27 0.024(3) 0.044(5) 0.023(4) 0.008(3) -0.005(3) -0.007(3)
C28 0.008(3) 0.078(7) 0.030(5) 0.018(4) 0.005(3) 0.004(3)
C29 0.040(4) 0.047(5) 0.036(4) -0.003(4) 0.000(4) 0.008(4)
C30 0.030(4) 0.064(6) 0.026(4) -0.013(4) 0.014(3) 0.004(4)
C31 0.054(6) 0.080(8) 0.048(6) -0.010(6) 0.004(5) -0.002(6)
C32 0.031(5) 0.104(10) 0.028(5) 0.006(5) 0.010(4) -0.004(5)
C33 0.014(3) 0.038(4) 0.028(4) 0.011(3) -0.003(3) 0.003(3)
C34 0.039(4) 0.026(4) 0.048(5) 0.002(4) -0.012(4) -0.005(3)
C35 0.054(5) 0.033(5) 0.064(6) 0.012(4) -0.024(5) -0.011(4)
C36 0.036(4) 0.052(5) 0.057(6) 0.024(5) -0.020(4) -0.015(4)
C37 0.021(4) 0.065(6) 0.042(5) 0.017(4) 0.004(4) 0.010(4)
C38 0.022(4) 0.060(5) 0.030(4) 0.010(4) -0.005(3) 0.005(3)
C39 0.022(3) 0.033(4) 0.031(4) 0.001(3) 0.002(3) -0.004(3)
C40 0.026(4) 0.067(6) 0.042(5) -0.005(4) -0.006(4) -0.012(4)

loop_
_atom_type_symbol
_atom_type_description
_atom_type_scat_dispersion_real
_atom_type_scat_dispersion_imag
_atom_type_scat_source
C C 0.0033 0.0016 'International Tables Vol C Tables 4.2.6.8 and 6.1.1.4'
H H 0.0000 0.0000 'International Tables Vol C Tables 4.2.6.8 and 6.1.1.4'
N N 0.0061 0.0033 'International Tables Vol C Tables 4.2.6.8 and 6.1.1.4'
O O 0.0106 0.0060 'International Tables Vol C Tables 4.2.6.8 and 6.1.1.4'

loop_
_citation_id
_citation_doi
_citation_year
1 10.1002/anie.201408265 2014

loop_
_geom_angle_atom_site_label_1
_geom_angle_atom_site_label_2
_geom_angle_atom_site_label_3
_geom_angle
C19 O2 C20 116.8(6)
C39 O4 C40 116.2(6)
C2 N1 N2 111.0(7)
C2 N1 C13 128.1(7)
N2 N1 C13 120.9(7)
N3 N2 N1 106.7(7)
N2 N3 C1 109.3(6)
C22 N4 N5 110.5(6)
C22 N4 C33 129.7(7)
N5 N4 C33 119.8(6)
N6 N5 N4 107.3(6)
N5 N6 C21 108.4(6)
N3 C1 C2 108.4(7)
N3 C1 C19 124.9(6)
C2 C1 C19 126.7(7)
N1 C2 C1 104.6(7)
N1 C2 C3 120.0(7)
C1 C2 C3 135.1(8)
C8 C3 C4 118.9(9)
C8 C3 C2 121.1(9)
C4 C3 C2 120.0(9)
C3 C4 C5 125.1(10)
C3 C4 H4 117.5
C5 C4 H4 117.5
C4 C5 C6 117.3(9)
C4 C5 H5 121.4
C6 C5 H5 121.4
C7 C6 C5 118.1(11)
C7 C6 H6 121.0
C5 C6 H6 121.0
C12 C7 C6 121.7(12)
C12 C7 C8 119.6(11)
C6 C7 C8 118.7(11)
C3 C8 C7 121.9(9)
C3 C8 C9 121.7(9)
C7 C8 C9 116.4(9)
C10 C9 C8 116.2(8)
C10 C9 H9 121.9
C8 C9 H9 121.9
C11 C10 C9 123.1(12)
C11 C10 H10 118.5
C9 C10 H10 118.5
C10 C11 C12 119.3(14)
C10 C11 H11 120.4
C12 C11 H11 120.4
C7 C12 C11 125.2(14)
C7 C12 H12 117.4
C11 C12 H12 117.4
C14 C13 C18 123.6(8)
C14 C13 N1 118.8(7)
C18 C13 N1 117.6(7)
C13 C14 C15 116.7(9)
C13 C14 H14 121.6
C15 C14 H14 121.6
C16 C15 C14 122.4(9)
C16 C15 H15 118.8
C14 C15 H15 118.8
C15 C16 C17 119.1(8)
C15 C16 H16 120.4
C17 C16 H16 120.4
C16 C17 C18 119.6(9)
C16 C17 H17 120.2
C18 C17 H17 120.2
C13 C18 C17 118.5(9)
C13 C18 H18 120.8
C17 C18 H18 120.8
O1 C19 O2 125.9(7)
O1 C19 C1 122.8(7)
O2 C19 C1 111.3(6)
O2 C20 H20A 109.5
O2 C20 H20B 109.5
H20A C20 H20B 109.5
O2 C20 H20C 109.5
H20A C20 H20C 109.5
H20B C20 H20C 109.5
N6 C21 C22 108.8(7)
N6 C21 C39 123.4(6)
C22 C21 C39 127.8(7)
N4 C22 C21 104.9(7)
N4 C22 C23 121.6(6)
C21 C22 C23 132.4(7)
C24 C23 C28 117.1(9)
C24 C23 C22 122.5(9)
C28 C23 C22 120.3(8)
C23 C24 C25 127.7(10)
C23 C24 H24 116.2
C25 C24 H24 116.2
C24 C25 C26 112.4(9)
C24 C25 H25 123.8
C26 C25 H25 123.8
C25 C26 C27 125.5(8)
C25 C26 H26 117.2
C27 C26 H26 117.2
C26 C27 C28 116.6(8)
C26 C27 C32 124.6(8)
C28 C27 C32 118.8(9)
C23 C28 C27 120.5(9)
C23 C28 C29 120.1(8)
C27 C28 C29 119.3(8)
C30 C29 C28 115.5(9)
C30 C29 H29 122.2
C28 C29 H29 122.2
C29 C30 C31 126.7(10)
C29 C30 H30 116.6
C31 C30 H30 116.6
C32 C31 C30 118.5(10)
C32 C31 H31 120.7
C30 C31 H31 120.7
C31 C32 C27 121.1(10)
C31 C32 H32 119.5
C27 C32 H32 119.5
C38 C33 C34 119.8(8)
C38 C33 N4 120.4(7)
C34 C33 N4 119.8(7)
C35 C34 C33 119.5(9)
C35 C34 H34 120.3
C33 C34 H34 120.3
C34 C35 C36 119.9(9)
C34 C35 H35 120.0
C36 C35 H35 120.0
C37 C36 C35 120.6(8)
C37 C36 H36 119.7
C35 C36 H36 119.7
C36 C37 C38 120.2(9)
C36 C37 H37 119.9
C38 C37 H37 119.9
C33 C38 C37 120.0(9)
C33 C38 H38 120.0
C37 C38 H38 120.0
O3 C39 O4 123.9(7)
O3 C39 C21 123.6(7)
O4 C39 C21 112.5(6)
O4 C40 H40A 109.5
O4 C40 H40B 109.5
H40A C40 H40B 109.5
O4 C40 H40C 109.5
H40A C40 H40C 109.5
H40B C40 H40C 109.5

loop_
_geom_bond_atom_site_label_1
_geom_bond_atom_site_label_2
_geom_bond_distance
O1 C19 1.205(10)
O2 C19 1.321(9)
O2 C20 1.437(9)
O3 C39 1.203(10)
O4 C39 1.326(9)
O4 C40 1.469(9)
N1 C2 1.347(11)
N1 N2 1.351(10)
N1 C13 1.465(11)
N2 N3 1.309(9)
N3 C1 1.360(10)
N4 C22 1.333(11)
N4 N5 1.373(8)
N4 C33 1.408(10)
N5 N6 1.309(8)
N6 C21 1.365(10)
C1 C2 1.367(11)
C1 C19 1.474(10)
C2 C3 1.489(12)
C3 C8 1.363(14)
C3 C4 1.375(13)
C4 C5 1.394(14)
C4 H4 0.9500
C5 C6 1.481(19)
C5 H5 0.9500
C6 C7 1.437(15)
C6 H6 0.9500
C7 C12 1.301(17)
C7 C8 1.457(14)
C8 C9 1.465(13)
C9 C10 1.419(13)
C9 H9 0.9500
C10 C11 1.329(16)
C10 H10 0.9500
C11 C12 1.34(2)
C11 H11 0.9500
C12 H12 0.9500
C13 C14 1.355(12)
C13 C18 1.358(12)
C14 C15 1.390(12)
C14 H14 0.9500
C15 C16 1.360(15)
C15 H15 0.9500
C16 C17 1.382(14)
C16 H16 0.9500
C17 C18 1.400(12)
C17 H17 0.9500
C18 H18 0.9500
C20 H20A 0.9800
C20 H20B 0.9800
C20 H20C 0.9800
C21 C22 1.378(10)
C21 C39 1.465(10)
C22 C23 1.486(12)
C23 C24 1.368(12)
C23 C28 1.403(13)
C24 C25 1.389(13)
C24 H24 0.9500
C25 C26 1.401(14)
C25 H25 0.9500
C26 C27 1.402(14)
C26 H26 0.9500
C27 C28 1.425(11)
C27 C32 1.450(14)
C28 C29 1.462(14)
C29 C30 1.328(11)
C29 H29 0.9500
C30 C31 1.420(14)
C30 H30 0.9500
C31 C32 1.306(17)
C31 H31 0.9500
C32 H32 0.9500
C33 C38 1.385(12)
C33 C34 1.402(12)
C34 C35 1.375(12)
C34 H34 0.9500
C35 C36 1.405(15)
C35 H35 0.9500
C36 C37 1.352(16)
C36 H36 0.9500
C37 C38 1.394(12)
C37 H37 0.9500
C38 H38 0.9500
C40 H40A 0.9800
C40 H40B 0.9800
C40 H40C 0.9800
